data_2230015
loop_
_publ_author_name
'T\"urky\?ilmaz, Murat'
'Baran, Yakup'
'\"Ozdemir, Nam\?ik'

_publ_section_title
;
 2-[2-(1<i>H</i>-Imidazol-3-ium-5-yl)ethyl]-3-(pyridin-2-yl)-2<i>H</i>-imidazo[1,5-<i>a</i>]pyridin-4-ium
 bis(perchlorate)
;
_journal_coeditor_code HB5862
_journal_issue 5
_journal_name_full 'Acta Crystallographica Section E'
_journal_page_first o1282
_journal_paper_doi 10.1107/S1600536811015625
_journal_volume 67
_journal_year 2011
_chemical_formula_iupac 'C17 H17 N5 2+, 2Cl O4 -'
_chemical_formula_moiety 'C17 H17 N5 2+, 2(Cl O4 -)'
_chemical_formula_sum 'C17 H17 Cl2 N5 O8'
_chemical_formula_weight 490.26
_chemical_name_systematic
;
2-[2-(1<i>H</i>-Imidazol-3-ium-5-yl)ethyl]-3-(pyridin-2-yl)-2<i>H</i>-
imidazo[1,5-<i>a</i>]pyridin-4-ium bis(perchlorate)
;
_space_group_IT_number 14
_symmetry_cell_setting monoclinic
_symmetry_space_group_name_Hall '-P 2ybc'
_symmetry_space_group_name_H-M 'P 1 21/c 1'
_atom_sites_solution_hydrogens geom
_atom_sites_solution_primary direct
_atom_sites_solution_secondary difmap
_audit_creation_method SHELXL-97
_cell_angle_alpha 90.00
_cell_angle_beta 108.009(15)
_cell_angle_gamma 90.00
_cell_formula_units_Z 4
_cell_length_a 15.044(6)
_cell_length_b 11.303(4)
_cell_length_c 12.783(5)
_cell_measurement_reflns_used 11579
_cell_measurement_temperature 273.1
_cell_measurement_theta_max 29.6
_cell_measurement_theta_min 3.1
_cell_volume 2067.2(14)
_computing_cell_refinement 'PROCESS-AUTO (Rigaku, 1998)'
_computing_data_collection 'PROCESS-AUTO (Rigaku, 1998)'
_computing_data_reduction 'CrystalStructure (Rigaku/MSC, 2004)'
_computing_molecular_graphics 'ORTEP-3 (Farrugia, 1997)'
_computing_publication_material 'WinGX (Farrugia, 1999) and PLATON (Spek, 2009)'
_computing_structure_refinement 'SHELXL97 (Sheldrick, 2008)'
_computing_structure_solution 'SHELXS97 (Sheldrick, 2008)'
_diffrn_ambient_temperature 273.1
_diffrn_detector_area_resol_mean 10.00
_diffrn_measured_fraction_theta_full 0.998
_diffrn_measured_fraction_theta_max 0.998
_diffrn_measurement_device_type 'Rigaku R-AXIS RAPID'
_diffrn_measurement_method \w
_diffrn_radiation_monochromator graphite
_diffrn_radiation_source 'fine-focus sealed tube'
_diffrn_radiation_type MoK\a
_diffrn_radiation_wavelength 0.71073
_diffrn_reflns_av_R_equivalents 0.0826
_diffrn_reflns_av_sigmaI/netI 0.0715
_diffrn_reflns_limit_h_max 19
_diffrn_reflns_limit_h_min -19
_diffrn_reflns_limit_k_max 14
_diffrn_reflns_limit_k_min -14
_diffrn_reflns_limit_l_max 16
_diffrn_reflns_limit_l_min -16
_diffrn_reflns_number 19199
_diffrn_reflns_theta_full 26.99
_diffrn_reflns_theta_max 26.99
_diffrn_reflns_theta_min 3.09
_diffrn_standards_decay_% 0
_diffrn_standards_interval_count 0
_diffrn_standards_number 0
_exptl_absorpt_coefficient_mu 0.372
_exptl_absorpt_correction_type none
_exptl_crystal_colour brown
_exptl_crystal_density_diffrn 1.575
_exptl_crystal_density_method 'not measured'
_exptl_crystal_description block
_exptl_crystal_F_000 1008
_exptl_crystal_size_max 0.35
_exptl_crystal_size_mid 0.20
_exptl_crystal_size_min 0.20
_refine_diff_density_max 0.445
_refine_diff_density_min -0.521
_refine_ls_extinction_method none
_refine_ls_goodness_of_fit_ref 1.065
_refine_ls_hydrogen_treatment constr
_refine_ls_matrix_type full
_refine_ls_number_parameters 363
_refine_ls_number_reflns 4507
_refine_ls_number_restraints 198
_refine_ls_restrained_S_all 1.143
_refine_ls_R_factor_all 0.1284
_refine_ls_R_factor_gt 0.0740
_refine_ls_shift/su_max 0.000
_refine_ls_shift/su_mean 0.000
_refine_ls_structure_factor_coef Fsqd
_refine_ls_weighting_details 'calc w=1/[\s^2^(Fo^2^)+(0.0979P)^2^+0.8991P] where P=(Fo^2^+2Fc^2^)/3'
_refine_ls_weighting_scheme calc
_refine_ls_wR_factor_gt 0.1851
_refine_ls_wR_factor_ref 0.2140
_reflns_number_gt 2540
_reflns_number_total 4507
_reflns_threshold_expression I>2\s(I)
_cod_data_source_file hb5862.cif
_cod_data_source_block I
_cod_original_cell_volume 2067.1(13)
_cod_original_sg_symbol_H-M 'P 21/c'
_cod_database_code 2230015
_cod_database_fobs_code 2230015

loop_
_symmetry_equiv_pos_as_xyz
'x, y, z'
'-x, y+1/2, -z+1/2'
'-x, -y, -z'
'x, -y-1/2, z-1/2'

loop_
_atom_site_type_symbol
_atom_site_label
_atom_site_fract_x
_atom_site_fract_y
_atom_site_fract_z
_atom_site_U_iso_or_equiv
_atom_site_adp_type
_atom_site_calc_flag
_atom_site_refinement_flags
_atom_site_occupancy
_atom_site_symmetry_multiplicity
_atom_site_disorder_assembly
_atom_site_disorder_group
Cl Cl1 0.04647(8) -0.10009(10) 0.30270(8) 0.0598(4) Uani d DU 1 1 . .
Cl Cl2 0.38314(10) 0.18832(12) 0.36810(11) 0.0791(4) Uani d DU 1 1 . .
O O1A 0.1400(4) -0.0618(7) 0.3141(7) 0.0894(19) Uani d PDU 0.614(8) 1 A 1
O O2A -0.0092(7) -0.0565(8) 0.2027(5) 0.115(2) Uani d PDU 0.614(8) 1 A 1
O O3A 0.0469(7) -0.2260(4) 0.3022(9) 0.091(2) Uani d PDU 0.614(8) 1 A 1
O O4A 0.0210(9) -0.0453(14) 0.3907(6) 0.069(2) Uani d PDU 0.614(8) 1 A 1
O O1B 0.0926(10) -0.0210(9) 0.2511(10) 0.096(2) Uani d PDU 0.386(8) 1 A 2
O O2B -0.0448(5) -0.1148(12) 0.2321(8) 0.088(3) Uani d PDU 0.386(8) 1 A 2
O O3B 0.0868(11) -0.2140(7) 0.3301(15) 0.092(3) Uani d PDU 0.386(8) 1 A 2
O O4B 0.0434(15) -0.064(2) 0.4091(8) 0.064(3) Uani d PDU 0.386(8) 1 A 2
O O5A 0.4484(9) 0.1176(9) 0.4445(8) 0.114(3) Uani d PDU 0.591(7) 1 B 1
O O6A 0.3768(6) 0.2058(7) 0.2528(5) 0.113(2) Uani d PDU 0.591(7) 1 B 1
O O7A 0.3632(7) 0.2974(6) 0.4153(7) 0.089(2) Uani d PDU 0.591(7) 1 B 1
O O8A 0.2969(5) 0.1162(7) 0.3466(6) 0.0921(19) Uani d PDU 0.591(7) 1 B 1
O O5B 0.4416(12) 0.0902(12) 0.4024(12) 0.105(3) Uani d PDU 0.409(7) 1 B 2
O O6B 0.4497(7) 0.2597(8) 0.3319(10) 0.108(3) Uani d PDU 0.409(7) 1 B 2
O O7B 0.3793(11) 0.2623(10) 0.4594(8) 0.089(3) Uani d PDU 0.409(7) 1 B 2
O O8B 0.2861(6) 0.1717(13) 0.3009(12) 0.123(3) Uani d PDU 0.409(7) 1 B 2
N N1 0.2084(2) 0.6878(3) 0.5373(3) 0.0568(9) Uani d . 1 1 . .
N N2 0.2744(2) 0.8592(3) 0.5682(3) 0.0525(8) Uani d . 1 1 . .
N N3 0.3643(3) 0.6138(3) 0.4591(3) 0.0678(10) Uani d . 1 1 . .
N N4 0.1981(3) 0.2840(3) 0.4732(3) 0.0602(9) Uani d . 1 1 . .
H H4N 0.2431 0.2966 0.4465 0.072 Uiso calc R 1 1 . .
N N5 0.0837(3) 0.2016(3) 0.5074(3) 0.0703(11) Uani d . 1 1 . .
H H5N 0.0406 0.1515 0.5070 0.084 Uiso calc R 1 1 . .
C C1 0.1678(3) 0.7453(4) 0.6032(3) 0.0633(12) Uani d . 1 1 . .
H H1 0.1215 0.7153 0.6299 0.076 Uiso calc R 1 1 . .
C C2 0.2065(3) 0.8542(4) 0.6235(3) 0.0586(11) Uani d . 1 1 . .
C C3 0.1957(4) 0.9540(5) 0.6846(4) 0.0705(13) Uani d . 1 1 . .
H H3 0.1515 0.9533 0.7218 0.085 Uiso calc R 1 1 . .
C C4 0.2487(4) 1.0493(5) 0.6890(4) 0.0786(15) Uani d . 1 1 . .
H H4 0.2398 1.1161 0.7270 0.094 Uiso calc R 1 1 . .
C C5 0.3187(4) 1.0491(4) 0.6361(4) 0.0753(14) Uani d . 1 1 . .
H H5 0.3571 1.1151 0.6429 0.090 Uiso calc R 1 1 . .
C C6 0.3313(3) 0.9565(4) 0.5763(3) 0.0616(11) Uani d . 1 1 . .
H H6 0.3771 0.9580 0.5414 0.074 Uiso calc R 1 1 . .
C C7 0.2737(3) 0.7553(3) 0.5146(3) 0.0519(10) Uani d . 1 1 . .
C C8 0.3311(3) 0.7255(4) 0.4459(3) 0.0527(10) Uani d . 1 1 . .
C C9 0.3495(3) 0.8053(4) 0.3742(4) 0.0624(11) Uani d . 1 1 . .
H H9 0.3223 0.8800 0.3651 0.075 Uiso calc R 1 1 . .
C C10 0.4094(4) 0.7724(5) 0.3157(4) 0.0763(14) Uani d . 1 1 . .
H H10 0.4256 0.8254 0.2691 0.092 Uiso calc R 1 1 . .
C C11 0.4437(4) 0.6597(6) 0.3288(5) 0.0821(16) Uani d . 1 1 . .
H H11 0.4839 0.6347 0.2907 0.099 Uiso calc R 1 1 . .
C C12 0.4184(4) 0.5831(5) 0.3986(4) 0.0814(15) Uani d . 1 1 . .
H H12 0.4404 0.5057 0.4037 0.098 Uiso calc R 1 1 . .
C C13 0.1788(3) 0.5677(4) 0.4936(4) 0.0613(11) Uani d . 1 1 . .
H H13A 0.2000 0.5529 0.4304 0.074 Uiso calc R 1 1 . .
H H13B 0.1112 0.5629 0.4697 0.074 Uiso calc R 1 1 . .
C C14 0.2189(3) 0.4744(4) 0.5806(4) 0.0643(12) Uani d . 1 1 . .
H H14A 0.2856 0.4673 0.5932 0.077 Uiso calc R 1 1 . .
H H14B 0.2091 0.4979 0.6492 0.077 Uiso calc R 1 1 . .
C C15 0.1729(3) 0.3587(4) 0.5444(3) 0.0554(10) Uani d . 1 1 . .
C C16 0.1433(3) 0.1910(4) 0.4521(4) 0.0674(12) Uani d . 1 1 . .
H H16 0.1463 0.1285 0.4060 0.081 Uiso calc R 1 1 . .
C C17 0.1007(3) 0.3047(4) 0.5659(4) 0.0660(12) Uani d . 1 1 . .
H H17 0.0683 0.3325 0.6122 0.079 Uiso calc R 1 1 . .

loop_
_atom_site_aniso_label
_atom_site_aniso_U_11
_atom_site_aniso_U_22
_atom_site_aniso_U_33
_atom_site_aniso_U_12
_atom_site_aniso_U_13
_atom_site_aniso_U_23
Cl1 0.0669(7) 0.0630(7) 0.0559(6) 0.0019(5) 0.0283(5) -0.0003(5)
Cl2 0.0943(9) 0.0704(8) 0.0883(9) 0.0208(7) 0.0509(8) 0.0218(6)
O1A 0.080(3) 0.106(4) 0.101(4) -0.012(3) 0.056(3) -0.012(4)
O2A 0.137(5) 0.124(5) 0.068(3) 0.020(4) 0.006(3) 0.017(3)
O3A 0.116(6) 0.064(3) 0.094(5) -0.010(3) 0.036(5) -0.007(3)
O4A 0.072(6) 0.074(5) 0.072(3) -0.001(4) 0.040(4) -0.005(4)
O1B 0.122(5) 0.102(5) 0.083(5) -0.009(4) 0.059(4) 0.011(4)
O2B 0.090(4) 0.108(6) 0.057(4) 0.004(4) 0.010(3) -0.016(4)
O3B 0.107(7) 0.069(4) 0.090(6) 0.020(4) 0.014(6) -0.004(4)
O4B 0.071(7) 0.072(6) 0.050(3) -0.007(5) 0.023(4) -0.003(4)
O5A 0.106(4) 0.092(5) 0.122(6) 0.031(4) 0.005(5) 0.007(4)
O6A 0.149(5) 0.109(5) 0.102(3) 0.040(4) 0.071(4) 0.024(3)
O7A 0.098(5) 0.061(3) 0.117(5) 0.006(3) 0.047(5) 0.009(3)
O8A 0.098(3) 0.090(4) 0.084(4) 0.007(3) 0.022(3) -0.004(3)
O5B 0.111(5) 0.082(5) 0.124(7) 0.034(5) 0.038(6) 0.013(5)
O6B 0.139(5) 0.098(5) 0.118(6) 0.011(4) 0.087(4) 0.020(5)
O7B 0.091(5) 0.083(6) 0.106(5) -0.001(5) 0.050(5) -0.003(4)
O8B 0.117(4) 0.115(7) 0.114(6) 0.018(4) 0.002(5) -0.001(5)
N1 0.060(2) 0.056(2) 0.054(2) -0.0036(17) 0.0177(18) 0.0058(16)
N2 0.061(2) 0.052(2) 0.0438(18) 0.0022(16) 0.0154(16) 0.0031(15)
N3 0.073(3) 0.061(2) 0.066(2) 0.0037(19) 0.017(2) -0.0068(19)
N4 0.065(2) 0.058(2) 0.062(2) -0.0012(18) 0.0260(19) 0.0045(18)
N5 0.060(2) 0.057(2) 0.094(3) -0.0071(18) 0.024(2) 0.015(2)
C1 0.062(3) 0.077(3) 0.051(2) 0.002(2) 0.019(2) 0.011(2)
C2 0.058(3) 0.073(3) 0.043(2) 0.012(2) 0.013(2) 0.011(2)
C3 0.077(3) 0.086(4) 0.049(2) 0.019(3) 0.019(2) 0.000(2)
C4 0.099(4) 0.071(3) 0.060(3) 0.018(3) 0.017(3) -0.008(2)
C5 0.098(4) 0.054(3) 0.063(3) 0.000(3) 0.009(3) -0.005(2)
C6 0.078(3) 0.050(2) 0.054(2) -0.007(2) 0.017(2) 0.000(2)
C7 0.057(2) 0.049(2) 0.048(2) -0.0030(19) 0.0136(19) 0.0069(18)
C8 0.054(2) 0.053(2) 0.049(2) -0.0041(19) 0.0132(19) -0.0070(19)
C9 0.065(3) 0.071(3) 0.053(2) -0.007(2) 0.022(2) -0.008(2)
C10 0.077(3) 0.092(4) 0.063(3) -0.027(3) 0.025(3) -0.010(3)
C11 0.063(3) 0.105(5) 0.085(4) -0.014(3) 0.033(3) -0.031(3)
C12 0.071(3) 0.084(4) 0.086(4) 0.007(3) 0.020(3) -0.026(3)
C13 0.067(3) 0.055(3) 0.059(3) -0.014(2) 0.014(2) 0.007(2)
C14 0.074(3) 0.056(3) 0.061(3) -0.003(2) 0.017(2) 0.007(2)
C15 0.058(3) 0.056(2) 0.054(2) 0.000(2) 0.020(2) 0.006(2)
C16 0.072(3) 0.053(3) 0.073(3) -0.002(2) 0.017(3) 0.001(2)
C17 0.066(3) 0.065(3) 0.075(3) 0.004(2) 0.034(3) 0.008(2)

loop_
_atom_type_symbol
_atom_type_description
_atom_type_scat_dispersion_real
_atom_type_scat_dispersion_imag
_atom_type_scat_source
C C 0.0033 0.0016 'International Tables Vol C Tables 4.2.6.8 and 6.1.1.4'
H H 0.0000 0.0000 'International Tables Vol C Tables 4.2.6.8 and 6.1.1.4'
N N 0.0061 0.0033 'International Tables Vol C Tables 4.2.6.8 and 6.1.1.4'
O O 0.0106 0.0060 'International Tables Vol C Tables 4.2.6.8 and 6.1.1.4'
Cl Cl 0.1484 0.1585 'International Tables Vol C Tables 4.2.6.8 and 6.1.1.4'

loop_
_geom_angle_atom_site_label_1
_geom_angle_atom_site_label_2
_geom_angle_atom_site_label_3
_geom_angle_site_symmetry_1
_geom_angle_site_symmetry_3
_geom_angle
_geom_angle_publ_flag
O2B Cl1 O1B . . 107.4(7) ?
O2B Cl1 O3B . . 108.1(7) ?
O1B Cl1 O3B . . 117.0(9) ?
O2A Cl1 O3A . . 110.7(5) ?
O2A Cl1 O4A . . 109.8(6) ?
O3A Cl1 O4A . . 116.0(8) ?
O2B Cl1 O4B . . 109.4(9) ?
O1B Cl1 O4B . . 115.2(12) ?
O3B Cl1 O4B . . 99.4(12) ?
O2A Cl1 O1A . . 106.3(5) ?
O3A Cl1 O1A . . 107.2(5) ?
O4A Cl1 O1A . . 106.3(7) ?
O5A Cl2 O7A . . 112.8(5) ?
O5B Cl2 O7B . . 112.5(8) ?
O5B Cl2 O8B . . 120.0(10) ?
O7B Cl2 O8B . . 105.4(9) ?
O5A Cl2 O6A . . 126.4(6) ?
O7A Cl2 O6A . . 110.4(4) ?
O5B Cl2 O6B . . 96.3(10) ?
O7B Cl2 O6B . . 97.9(7) ?
O8B Cl2 O6B . . 122.8(8) ?
O5A Cl2 O8A . . 101.5(7) ?
O7A Cl2 O8A . . 105.3(5) ?
O6A Cl2 O8A . . 96.1(5) ?
C7 N1 C1 . . 111.3(4) ?
C7 N1 C13 . . 126.3(4) ?
C1 N1 C13 . . 122.3(4) ?
C7 N2 C6 . . 129.5(4) ?
C7 N2 C2 . . 108.9(4) ?
C6 N2 C2 . . 121.5(4) ?
C12 N3 C8 . . 116.1(4) ?
C16 N4 C15 . . 110.1(4) ?
C16 N4 H4N . . 125.0 ?
C15 N4 H4N . . 125.0 ?
C16 N5 C17 . . 109.3(4) ?
C16 N5 H5N . . 125.3 ?
C17 N5 H5N . . 125.3 ?
N1 C1 C2 . . 107.9(4) ?
N1 C1 H1 . . 126.1 ?
C2 C1 H1 . . 126.1 ?
C1 C2 C3 . . 135.9(5) ?
C1 C2 N2 . . 106.0(4) ?
C3 C2 N2 . . 118.1(4) ?
C4 C3 C2 . . 120.1(5) ?
C4 C3 H3 . . 120.0 ?
C2 C3 H3 . . 120.0 ?
C3 C4 C5 . . 120.2(5) ?
C3 C4 H4 . . 119.9 ?
C5 C4 H4 . . 119.9 ?
C6 C5 C4 . . 121.9(5) ?
C6 C5 H5 . . 119.1 ?
C4 C5 H5 . . 119.1 ?
C5 C6 N2 . . 118.2(4) ?
C5 C6 H6 . . 120.9 ?
N2 C6 H6 . . 120.9 ?
N1 C7 N2 . . 105.9(4) ?
N1 C7 C8 . . 127.7(4) ?
N2 C7 C8 . . 126.4(4) ?
N3 C8 C9 . . 123.7(4) ?
N3 C8 C7 . . 114.1(4) ?
C9 C8 C7 . . 122.1(4) ?
C8 C9 C10 . . 118.8(5) ?
C8 C9 H9 . . 120.6 ?
C10 C9 H9 . . 120.6 ?
C11 C10 C9 . . 117.9(5) ?
C11 C10 H10 . . 121.0 ?
C9 C10 H10 . . 121.0 ?
C10 C11 C12 . . 119.7(5) ?
C10 C11 H11 . . 120.2 ?
C12 C11 H11 . . 120.2 ?
N3 C12 C11 . . 123.6(5) ?
N3 C12 H12 . . 118.2 ?
C11 C12 H12 . . 118.2 ?
N1 C13 C14 . . 110.9(3) ?
N1 C13 H13A . . 109.5 ?
C14 C13 H13A . . 109.5 ?
N1 C13 H13B . . 109.5 ?
C14 C13 H13B . . 109.5 ?
H13A C13 H13B . . 108.1 ?
C15 C14 C13 . . 110.1(4) ?
C15 C14 H14A . . 109.6 ?
C13 C14 H14A . . 109.6 ?
C15 C14 H14B . . 109.6 ?
C13 C14 H14B . . 109.6 ?
H14A C14 H14B . . 108.2 ?
C17 C15 N4 . . 105.1(4) ?
C17 C15 C14 . . 131.5(4) ?
N4 C15 C14 . . 123.3(4) ?
N5 C16 N4 . . 107.9(4) ?
N5 C16 H16 . . 126.0 ?
N4 C16 H16 . . 126.0 ?
C15 C17 N5 . . 107.5(4) ?
C15 C17 H17 . . 126.2 ?
N5 C17 H17 . . 126.2 ?

loop_
_geom_bond_atom_site_label_1
_geom_bond_atom_site_label_2
_geom_bond_site_symmetry_2
_geom_bond_distance
_geom_bond_publ_flag
Cl1 O2A . 1.385(5) ?
Cl1 O2B . 1.401(6) ?
Cl1 O1B . 1.414(6) ?
Cl1 O3B . 1.420(6) ?
Cl1 O3A . 1.423(5) ?
Cl1 O4A . 1.436(4) ?
Cl1 O4B . 1.436(5) ?
Cl1 O1A . 1.435(5) ?
Cl2 O5B . 1.400(6) ?
Cl2 O5A . 1.401(5) ?
Cl2 O7A . 1.444(5) ?
Cl2 O7B . 1.452(6) ?
Cl2 O8B . 1.459(7) ?
Cl2 O6A . 1.461(5) ?
Cl2 O6B . 1.468(6) ?
Cl2 O8A . 1.484(6) ?
N1 C7 . 1.344(5) ?
N1 C1 . 1.350(5) ?
N1 C13 . 1.483(5) ?
N2 C7 . 1.358(5) ?
N2 C6 . 1.377(5) ?
N2 C2 . 1.411(5) ?
N3 C12 . 1.331(6) ?
N3 C8 . 1.349(5) ?
N4 C16 . 1.312(6) ?
N4 C15 . 1.377(5) ?
N4 H4N . 0.8600 ?
N5 C16 . 1.307(6) ?
N5 C17 . 1.366(6) ?
N5 H5N . 0.8600 ?
C1 C2 . 1.352(6) ?
C1 H1 . 0.9300 ?
C2 C3 . 1.410(6) ?
C3 C4 . 1.330(7) ?
C3 H3 . 0.9300 ?
C4 C5 . 1.417(7) ?
C4 H4 . 0.9300 ?
C5 C6 . 1.343(6) ?
C5 H5 . 0.9300 ?
C6 H6 . 0.9300 ?
C7 C8 . 1.448(5) ?
C8 C9 . 1.374(6) ?
C9 C10 . 1.388(6) ?
C9 H9 . 0.9300 ?
C10 C11 . 1.365(8) ?
C10 H10 . 0.9300 ?
C11 C12 . 1.379(8) ?
C11 H11 . 0.9300 ?
C12 H12 . 0.9300 ?
C13 C14 . 1.515(6) ?
C13 H13A . 0.9700 ?
C13 H13B . 0.9700 ?
C14 C15 . 1.486(6) ?
C14 H14A . 0.9700 ?
C14 H14B . 0.9700 ?
C15 C17 . 1.347(6) ?
C16 H16 . 0.9300 ?
C17 H17 . 0.9300 ?

loop_
_geom_hbond_atom_site_label_D
_geom_hbond_atom_site_label_H
_geom_hbond_atom_site_label_A
_geom_hbond_site_symmetry_A
_geom_hbond_distance_DH
_geom_hbond_distance_HA
_geom_hbond_distance_DA
_geom_hbond_angle_DHA
C13 H13A N3 . 0.97 2.48 3.001(6) 113
C16 H16 O1A . 0.93 2.44 3.351(8) 167
N4 H4N O7A . 0.86 1.97 2.807(10) 165
N5 H5N O4A 3_556 0.86 2.18 2.927(16) 145
C11 H11 O6A 2_655 0.93 2.46 3.224(9) 139
C6 H6 O5A 1_565 0.93 2.60 3.331(17) 136
C5 H5 O6A 4_576 0.93 2.43 3.139(8) 133

loop_
_geom_torsion_atom_site_label_1
_geom_torsion_atom_site_label_2
_geom_torsion_atom_site_label_3
_geom_torsion_atom_site_label_4
_geom_torsion_site_symmetry_1
_geom_torsion_site_symmetry_2
_geom_torsion_site_symmetry_3
_geom_torsion_site_symmetry_4
_geom_torsion
_geom_torsion_publ_flag
C7 N1 C1 C2 . . . . 0.8(5) ?
C13 N1 C1 C2 . . . . -176.6(4) ?
N1 C1 C2 C3 . . . . -179.7(5) ?
N1 C1 C2 N2 . . . . -1.2(4) ?
C7 N2 C2 C1 . . . . 1.3(4) ?
C6 N2 C2 C1 . . . . -176.5(4) ?
C7 N2 C2 C3 . . . . -179.9(4) ?
C6 N2 C2 C3 . . . . 2.4(6) ?
C1 C2 C3 C4 . . . . 178.3(5) ?
N2 C2 C3 C4 . . . . -0.1(6) ?
C2 C3 C4 C5 . . . . -2.5(7) ?
C3 C4 C5 C6 . . . . 3.0(8) ?
C4 C5 C6 N2 . . . . -0.7(7) ?
C7 N2 C6 C5 . . . . -179.2(4) ?
C2 N2 C6 C5 . . . . -2.0(6) ?
C1 N1 C7 N2 . . . . 0.1(5) ?
C13 N1 C7 N2 . . . . 177.3(3) ?
C1 N1 C7 C8 . . . . -179.1(4) ?
C13 N1 C7 C8 . . . . -1.9(7) ?
C6 N2 C7 N1 . . . . 176.7(4) ?
C2 N2 C7 N1 . . . . -0.8(4) ?
C6 N2 C7 C8 . . . . -4.1(7) ?
C2 N2 C7 C8 . . . . 178.4(4) ?
C12 N3 C8 C9 . . . . 0.8(6) ?
C12 N3 C8 C7 . . . . -179.2(4) ?
N1 C7 C8 N3 . . . . -41.5(6) ?
N2 C7 C8 N3 . . . . 139.5(4) ?
N1 C7 C8 C9 . . . . 138.6(4) ?
N2 C7 C8 C9 . . . . -40.4(6) ?
N3 C8 C9 C10 . . . . -3.5(7) ?
C7 C8 C9 C10 . . . . 176.4(4) ?
C8 C9 C10 C11 . . . . 3.0(7) ?
C9 C10 C11 C12 . . . . -0.1(7) ?
C8 N3 C12 C11 . . . . 2.4(7) ?
C10 C11 C12 N3 . . . . -2.8(8) ?
C7 N1 C13 C14 . . . . 104.7(5) ?
C1 N1 C13 C14 . . . . -78.3(5) ?
N1 C13 C14 C15 . . . . 167.9(4) ?
C16 N4 C15 C17 . . . . 0.7(5) ?
C16 N4 C15 C14 . . . . -177.3(4) ?
C13 C14 C15 C17 . . . . -96.1(6) ?
C13 C14 C15 N4 . . . . 81.3(5) ?
C17 N5 C16 N4 . . . . 0.0(5) ?
C15 N4 C16 N5 . . . . -0.4(5) ?
N4 C15 C17 N5 . . . . -0.7(5) ?
C14 C15 C17 N5 . . . . 177.1(4) ?
C16 N5 C17 C15 . . . . 0.5(5) ?
